data_4120268
loop_
_publ_author_name
'Christopher Uyeda'
'Jonas C. Peters'

_publ_section_title
;
 Selective Nitrite Reduction at Heterobimetallic CoMg Complexes
;
_journal_name_full 'Journal of the American Chemical Society'
_journal_page_first 12023
_journal_page_last 12031
_journal_paper_doi 10.1021/ja4053653
_journal_volume 135
_journal_year 2013
_chemical_formula_sum 'C45 H60 B Br Co Mg N7 O4'
_chemical_formula_weight 936.96
_chemical_name_systematic
; 
 [(mu-OAc)(Br)Co(Medoen)Mg(Me3TACN)]BPh4 
;
_space_group_IT_number 14
_symmetry_cell_setting monoclinic
_symmetry_space_group_name_Hall '-P 2ybc'
_symmetry_space_group_name_H-M 'P 1 21/c 1'
_atom_sites_solution_hydrogens geom
_atom_sites_solution_primary direct
_atom_sites_solution_secondary difmap
_audit_creation_method SHELXL-97
_cell_angle_alpha 90.00
_cell_angle_beta 91.767(3)
_cell_angle_gamma 90.00
_cell_formula_units_Z 4
_cell_length_a 10.6455(5)
_cell_length_b 15.5340(7)
_cell_length_c 27.0655(12)
_cell_measurement_reflns_used 9057
_cell_measurement_temperature 100(2)
_cell_measurement_theta_max 36.48
_cell_measurement_theta_min 2.40
_cell_volume 4473.6(4)
_computing_cell_refinement 'SAINT-Plus v7.66A (Bruker-AXS, 2009)'
_computing_data_collection 'APEX2 v2010.7-0 (Bruker-AXS, 2010)'
_computing_data_reduction 'SAINT-Plus v7.66A (Bruker-AXS, 2009)'
_computing_molecular_graphics 'Bruker SHELXTL'
_computing_publication_material 'Bruker SHELXTL'
_computing_structure_refinement 'SHELXL-97 (Sheldrick, 2008)'
_computing_structure_solution 'SHELXS-97 (Sheldrick, 2008)'
_diffrn_ambient_temperature 100(2)
_diffrn_detector_area_resol_mean 8.3
_diffrn_measured_fraction_theta_full 1.000
_diffrn_measured_fraction_theta_max 0.957
_diffrn_measurement_device_type 'Bruker KAPPA APEX II'
_diffrn_measurement_method '\w and \f scans'
_diffrn_radiation_monochromator graphite
_diffrn_radiation_source 'fine-focus sealed tube'
_diffrn_radiation_type MoK\a
_diffrn_radiation_wavelength 0.71073
_diffrn_reflns_av_R_equivalents 0.0492
_diffrn_reflns_av_sigmaI/netI 0.0348
_diffrn_reflns_limit_h_max 17
_diffrn_reflns_limit_h_min -18
_diffrn_reflns_limit_k_max 26
_diffrn_reflns_limit_k_min -26
_diffrn_reflns_limit_l_max 45
_diffrn_reflns_limit_l_min -45
_diffrn_reflns_number 166639
_diffrn_reflns_theta_full 25.00
_diffrn_reflns_theta_max 37.53
_diffrn_reflns_theta_min 1.91
_exptl_absorpt_coefficient_mu 1.342
_exptl_absorpt_correction_T_max 0.8888
_exptl_absorpt_correction_T_min 0.6296
_exptl_absorpt_correction_type multi-scan
_exptl_absorpt_process_details 'SADABS v2008/1 (Bruker-AXS, 2008)'
_exptl_crystal_colour brown
_exptl_crystal_density_diffrn 1.391
_exptl_crystal_description blade
_exptl_crystal_F_000 1960
_exptl_crystal_size_max 0.38
_exptl_crystal_size_mid 0.27
_exptl_crystal_size_min 0.09
_refine_diff_density_max 0.762
_refine_diff_density_min -0.532
_refine_diff_density_rms 0.081
_refine_ls_extinction_method none
_refine_ls_goodness_of_fit_ref 1.033
_refine_ls_hydrogen_treatment mixed
_refine_ls_matrix_type full
_refine_ls_number_parameters 549
_refine_ls_number_reflns 22590
_refine_ls_number_restraints 0
_refine_ls_restrained_S_all 1.033
_refine_ls_R_factor_all 0.0545
_refine_ls_R_factor_gt 0.0353
_refine_ls_shift/su_max 0.006
_refine_ls_shift/su_mean 0.000
_refine_ls_structure_factor_coef Fsqd
_refine_ls_weighting_details 'calc w=1/[\s^2^(Fo^2^)+(0.0374P)^2^+2.0019P] where P=(Fo^2^+2Fc^2^)/3'
_refine_ls_weighting_scheme calc
_refine_ls_wR_factor_gt 0.0787
_refine_ls_wR_factor_ref 0.0857
_reflns_number_gt 17856
_reflns_number_total 22590
_reflns_threshold_expression >2sigma(I)
_cod_data_source_file ja4053653_si_002_1.cif
_cod_data_source_block chu42
_cod_database_code 4120268

loop_
_symmetry_equiv_pos_as_xyz
'x, y, z'
'-x, y+1/2, -z+1/2'
'-x, -y, -z'
'x, -y-1/2, z-1/2'

loop_
_atom_site_label
_atom_site_type_symbol
_atom_site_fract_x
_atom_site_fract_y
_atom_site_fract_z
_atom_site_U_iso_or_equiv
_atom_site_adp_type
_atom_site_occupancy
_atom_site_symmetry_multiplicity
_atom_site_calc_flag
_atom_site_refinement_flags
Br1 Br 1.112741(10) 0.585722(7) 0.879151(4) 0.01483(3) Uani 1 1 d .
Co1 Co 0.912362(13) 0.531566(9) 0.853609(5) 0.00943(3) Uani 1 1 d .
Mg1 Mg 0.71643(3) 0.70657(2) 0.872939(13) 0.01089(6) Uani 1 1 d .
N1 N 0.85080(8) 0.56506(6) 0.91639(3) 0.01186(14) Uani 1 1 d .
N2 N 0.94224(9) 0.42708(6) 0.88635(4) 0.01398(16) Uani 1 1 d .
O1 O 0.80817(8) 0.64120(5) 0.92782(3) 0.01488(14) Uani 1 1 d .
O2 O 0.84991(7) 0.70300(5) 0.81981(3) 0.01162(13) Uani 1 1 d .
N3 N 0.89273(8) 0.62666(5) 0.80884(3) 0.00958(13) Uani 1 1 d .
N4 N 0.98286(9) 0.47923(6) 0.79912(3) 0.01261(15) Uani 1 1 d .
C1 C 0.85798(10) 0.50391(7) 0.95008(4) 0.01456(18) Uani 1 1 d .
C2 C 0.91114(10) 0.42346(7) 0.93189(4) 0.01534(19) Uani 1 1 d .
C3 C 0.92640(9) 0.60908(6) 0.76349(4) 0.01023(15) Uani 1 1 d .
C4 C 0.97847(9) 0.52239(6) 0.75851(4) 0.01168(16) Uani 1 1 d .
C5 C 0.81243(12) 0.51507(9) 1.00105(4) 0.0216(2) Uani 1 1 d .
H5A H 0.7965 0.5762 1.0072 0.032 Uiso 1 1 calc R
H5B H 0.8763 0.4939 1.0249 0.032 Uiso 1 1 calc R
H5C H 0.7345 0.4824 1.0047 0.032 Uiso 1 1 calc R
C6 C 0.92576(13) 0.34610(8) 0.96458(5) 0.0239(3) Uani 1 1 d .
H6A H 0.9424 0.2953 0.9443 0.036 Uiso 1 1 calc R
H6B H 0.8483 0.3372 0.9826 0.036 Uiso 1 1 calc R
H6C H 0.9961 0.3552 0.9882 0.036 Uiso 1 1 calc R
C7 C 0.91861(11) 0.67263(7) 0.72229(4) 0.01421(17) Uani 1 1 d .
H7A H 0.8724 0.7236 0.7329 0.021 Uiso 1 1 calc R
H7B H 0.8747 0.6466 0.6936 0.021 Uiso 1 1 calc R
H7C H 1.0036 0.6894 0.7132 0.021 Uiso 1 1 calc R
C8 C 1.02581(11) 0.49046(7) 0.71046(4) 0.01616(19) Uani 1 1 d .
H8A H 1.1109 0.5126 0.7058 0.024 Uiso 1 1 calc R
H8B H 0.9700 0.5105 0.6834 0.024 Uiso 1 1 calc R
H8C H 1.0276 0.4274 0.7107 0.024 Uiso 1 1 calc R
C9 C 0.98478(11) 0.35674(7) 0.85511(4) 0.01724(19) Uani 1 1 d .
H9A H 0.9130 0.3191 0.8456 0.021 Uiso 1 1 calc R
H9B H 1.0484 0.3216 0.8734 0.021 Uiso 1 1 calc R
C10 C 1.04201(12) 0.39576(7) 0.80874(5) 0.0190(2) Uani 1 1 d .
H10A H 1.1338 0.4030 0.8140 0.023 Uiso 1 1 calc R
H10B H 1.0272 0.3570 0.7801 0.023 Uiso 1 1 calc R
O3 O 0.63059(8) 0.60085(5) 0.84577(3) 0.01447(14) Uani 1 1 d .
O4 O 0.75263(7) 0.48676(5) 0.82972(3) 0.01256(13) Uani 1 1 d .
B1 B 0.60181(11) 0.17852(7) 0.87271(4) 0.01150(18) Uani 1 1 d .
N5 N 0.78779(9) 0.83063(6) 0.90285(3) 0.01395(15) Uani 1 1 d .
N6 N 0.56038(9) 0.73986(6) 0.92316(4) 0.01553(16) Uani 1 1 d .
N7 N 0.60747(9) 0.79751(6) 0.82480(3) 0.01276(15) Uani 1 1 d .
C12 C 0.59708(11) 0.81684(8) 0.95317(4) 0.0189(2) Uani 1 1 d .
H12A H 0.5705 0.8085 0.9876 0.023 Uiso 1 1 calc R
H12B H 0.5528 0.8681 0.9396 0.023 Uiso 1 1 calc R
C11 C 0.73828(11) 0.83278(8) 0.95335(4) 0.0182(2) Uani 1 1 d .
H11A H 0.7567 0.8896 0.9684 0.022 Uiso 1 1 calc R
H11B H 0.7815 0.7883 0.9739 0.022 Uiso 1 1 calc R
C13 C 0.45380(11) 0.75793(8) 0.88810(5) 0.0183(2) Uani 1 1 d .
H13A H 0.3823 0.7807 0.9066 0.022 Uiso 1 1 calc R
H13B H 0.4265 0.7035 0.8720 0.022 Uiso 1 1 calc R
C14 C 0.48872(10) 0.82254(7) 0.84859(4) 0.01661(19) Uani 1 1 d .
H14A H 0.4200 0.8259 0.8232 0.020 Uiso 1 1 calc R
H14B H 0.4989 0.8802 0.8637 0.020 Uiso 1 1 calc R
C15 C 0.69430(11) 0.87130(7) 0.82102(4) 0.01549(18) Uani 1 1 d .
H15A H 0.6511 0.9189 0.8031 0.019 Uiso 1 1 calc R
H15B H 0.7678 0.8539 0.8018 0.019 Uiso 1 1 calc R
C16 C 0.73920(11) 0.90295(7) 0.87183(4) 0.01636(19) Uani 1 1 d .
H16A H 0.8065 0.9462 0.8680 0.020 Uiso 1 1 calc R
H16B H 0.6686 0.9311 0.8885 0.020 Uiso 1 1 calc R
C17 C 0.92631(11) 0.83096(8) 0.90464(4) 0.0191(2) Uani 1 1 d .
H17A H 0.9567 0.8850 0.9194 0.029 Uiso 1 1 calc R
H17B H 0.9572 0.8258 0.8710 0.029 Uiso 1 1 calc R
H17C H 0.9571 0.7823 0.9247 0.029 Uiso 1 1 calc R
C18 C 0.52655(13) 0.66777(9) 0.95563(5) 0.0227(2) Uani 1 1 d .
H18A H 0.4493 0.6819 0.9726 0.034 Uiso 1 1 calc R
H18B H 0.5948 0.6578 0.9801 0.034 Uiso 1 1 calc R
H18C H 0.5131 0.6157 0.9357 0.034 Uiso 1 1 calc R
C19 C 0.58019(11) 0.76153(8) 0.77513(4) 0.01694(19) Uani 1 1 d .
H19A H 0.5469 0.8070 0.7533 0.025 Uiso 1 1 calc R
H19B H 0.5179 0.7153 0.7774 0.025 Uiso 1 1 calc R
H19C H 0.6576 0.7384 0.7617 0.025 Uiso 1 1 calc R
C20 C 0.64905(10) 0.52841(6) 0.82752(4) 0.01154(16) Uani 1 1 d .
C21 C 0.54252(11) 0.48387(7) 0.79964(4) 0.01690(19) Uani 1 1 d .
H21A H 0.4704 0.5229 0.7965 0.025 Uiso 1 1 calc R
H21B H 0.5182 0.4320 0.8177 0.025 Uiso 1 1 calc R
H21C H 0.5698 0.4677 0.7666 0.025 Uiso 1 1 calc R
C22 C 0.65621(9) 0.19428(6) 0.81718(4) 0.01094(16) Uani 1 1 d .
C23 C 0.69732(10) 0.27565(7) 0.80158(4) 0.01242(16) Uani 1 1 d .
H23 H 0.6851 0.3238 0.8226 0.015 Uiso 1 1 calc R
C24 C 0.75523(10) 0.28877(7) 0.75664(4) 0.01472(18) Uani 1 1 d .
H24 H 0.7817 0.3449 0.7478 0.018 Uiso 1 1 calc R
C27 C 0.67729(10) 0.12670(7) 0.78383(4) 0.01359(17) Uani 1 1 d .
H27 H 0.6512 0.0703 0.7925 0.016 Uiso 1 1 calc R
C28 C 0.49628(10) 0.10098(7) 0.87364(4) 0.01277(17) Uani 1 1 d .
C29 C 0.41698(10) 0.08175(7) 0.83253(4) 0.01540(18) Uani 1 1 d .
H29 H 0.4332 0.1085 0.8018 0.018 Uiso 1 1 calc R
C30 C 0.31538(11) 0.02502(7) 0.83499(5) 0.0181(2) Uani 1 1 d .
H30 H 0.2657 0.0129 0.8061 0.022 Uiso 1 1 calc R
C33 C 0.46645(11) 0.05806(7) 0.91753(4) 0.01567(18) Uani 1 1 d .
H33 H 0.5189 0.0669 0.9461 0.019 Uiso 1 1 calc R
C34 C 0.72392(10) 0.15528(6) 0.90952(4) 0.01196(16) Uani 1 1 d .
C35 C 0.71925(11) 0.15990(7) 0.96148(4) 0.01593(19) Uani 1 1 d .
H35 H 0.6443 0.1798 0.9758 0.019 Uiso 1 1 calc R
C36 C 0.82035(12) 0.13636(8) 0.99267(4) 0.0192(2) Uani 1 1 d .
H36 H 0.8127 0.1398 1.0275 0.023 Uiso 1 1 calc R
C39 C 0.83985(10) 0.12863(7) 0.89138(4) 0.01585(18) Uani 1 1 d .
H39 H 0.8490 0.1264 0.8566 0.019 Uiso 1 1 calc R
C40 C 0.53200(10) 0.26688(7) 0.89122(4) 0.01212(16) Uani 1 1 d .
C41 C 0.60050(10) 0.33687(7) 0.91057(4) 0.01363(17) Uani 1 1 d .
H41 H 0.6885 0.3303 0.9161 0.016 Uiso 1 1 calc R
C42 C 0.54581(11) 0.41567(7) 0.92212(4) 0.01539(18) Uani 1 1 d .
H42 H 0.5967 0.4614 0.9348 0.018 Uiso 1 1 calc R
C45 C 0.40166(11) 0.28051(8) 0.88622(5) 0.0197(2) Uani 1 1 d .
H45 H 0.3499 0.2347 0.8744 0.024 Uiso 1 1 calc R
C25 C 0.77449(10) 0.22021(8) 0.72467(4) 0.01592(18) Uani 1 1 d .
H25 H 0.8138 0.2289 0.6940 0.019 Uiso 1 1 calc R
C26 C 0.73468(10) 0.13851(7) 0.73868(4) 0.01529(18) Uani 1 1 d .
H26 H 0.7467 0.0907 0.7174 0.018 Uiso 1 1 calc R
C31 C 0.28683(11) -0.01363(8) 0.87951(5) 0.0202(2) Uani 1 1 d .
H31 H 0.2163 -0.0508 0.8816 0.024 Uiso 1 1 calc R
C32 C 0.36332(11) 0.00305(8) 0.92102(5) 0.0192(2) Uani 1 1 d .
H32 H 0.3454 -0.0230 0.9518 0.023 Uiso 1 1 calc R
C37 C 0.93219(12) 0.10793(8) 0.97301(5) 0.0215(2) Uani 1 1 d .
H37 H 1.0005 0.0907 0.9941 0.026 Uiso 1 1 calc R
C38 C 0.94231(12) 0.10522(8) 0.92199(5) 0.0209(2) Uani 1 1 d .
H38 H 1.0188 0.0875 0.9079 0.025 Uiso 1 1 calc R
C43 C 0.41755(11) 0.42738(8) 0.91521(5) 0.0183(2) Uani 1 1 d .
H43 H 0.3798 0.4813 0.9221 0.022 Uiso 1 1 calc R
C44 C 0.34543(12) 0.35877(9) 0.89799(5) 0.0230(2) Uani 1 1 d .
H44 H 0.2569 0.3650 0.8942 0.028 Uiso 1 1 calc R

loop_
_atom_site_aniso_label
_atom_site_aniso_U_11
_atom_site_aniso_U_22
_atom_site_aniso_U_33
_atom_site_aniso_U_23
_atom_site_aniso_U_13
_atom_site_aniso_U_12
Br1 0.01241(5) 0.01877(5) 0.01324(4) 0.00486(3) -0.00090(3) -0.00226(4)
Co1 0.01041(6) 0.00814(5) 0.00973(5) 0.00222(4) 0.00010(4) 0.00071(4)
Mg1 0.01181(15) 0.00970(15) 0.01120(15) -0.00055(12) 0.00102(12) 0.00065(12)
N1 0.0108(3) 0.0140(4) 0.0108(3) 0.0025(3) -0.0001(3) -0.0001(3)
N2 0.0130(4) 0.0105(4) 0.0183(4) 0.0050(3) -0.0026(3) -0.0004(3)
O1 0.0179(4) 0.0155(3) 0.0113(3) -0.0001(3) 0.0014(3) 0.0032(3)
O2 0.0151(3) 0.0074(3) 0.0125(3) -0.0003(2) 0.0020(2) 0.0021(2)
N3 0.0105(3) 0.0077(3) 0.0105(3) 0.0003(3) 0.0000(3) 0.0006(3)
N4 0.0131(4) 0.0091(3) 0.0156(4) 0.0000(3) 0.0005(3) 0.0023(3)
C1 0.0128(4) 0.0184(5) 0.0124(4) 0.0062(3) -0.0017(3) -0.0031(3)
C2 0.0134(4) 0.0146(4) 0.0176(4) 0.0079(4) -0.0049(3) -0.0043(3)
C3 0.0107(4) 0.0099(4) 0.0101(4) 0.0006(3) 0.0009(3) -0.0001(3)
C4 0.0109(4) 0.0108(4) 0.0134(4) -0.0015(3) 0.0013(3) 0.0000(3)
C5 0.0196(5) 0.0333(6) 0.0120(4) 0.0069(4) 0.0003(4) -0.0057(5)
C6 0.0276(6) 0.0177(5) 0.0257(6) 0.0130(4) -0.0099(5) -0.0068(4)
C7 0.0185(5) 0.0128(4) 0.0114(4) 0.0023(3) 0.0010(3) -0.0012(3)
C8 0.0165(5) 0.0167(5) 0.0154(4) -0.0045(4) 0.0037(3) 0.0015(4)
C9 0.0179(5) 0.0097(4) 0.0239(5) 0.0030(4) -0.0038(4) 0.0009(3)
C10 0.0221(5) 0.0117(4) 0.0234(5) 0.0010(4) 0.0011(4) 0.0070(4)
O3 0.0140(3) 0.0106(3) 0.0189(4) -0.0013(3) 0.0003(3) 0.0001(3)
O4 0.0128(3) 0.0098(3) 0.0150(3) 0.0012(2) -0.0014(2) -0.0002(2)
B1 0.0107(4) 0.0112(4) 0.0125(4) 0.0005(3) -0.0013(3) -0.0004(3)
N5 0.0143(4) 0.0148(4) 0.0127(4) -0.0026(3) 0.0009(3) -0.0010(3)
N6 0.0152(4) 0.0146(4) 0.0170(4) -0.0005(3) 0.0037(3) 0.0000(3)
N7 0.0133(4) 0.0105(3) 0.0144(4) -0.0017(3) -0.0010(3) 0.0007(3)
C12 0.0194(5) 0.0199(5) 0.0176(5) -0.0048(4) 0.0056(4) 0.0008(4)
C11 0.0199(5) 0.0215(5) 0.0132(4) -0.0054(4) 0.0016(4) -0.0013(4)
C13 0.0125(4) 0.0182(5) 0.0242(5) -0.0021(4) 0.0025(4) 0.0005(4)
C14 0.0134(4) 0.0151(4) 0.0212(5) -0.0020(4) -0.0009(4) 0.0035(4)
C15 0.0188(5) 0.0103(4) 0.0172(4) 0.0011(3) -0.0006(4) -0.0011(3)
C16 0.0198(5) 0.0109(4) 0.0183(5) -0.0020(3) 0.0008(4) -0.0022(4)
C17 0.0145(5) 0.0236(5) 0.0191(5) -0.0038(4) -0.0008(4) -0.0039(4)
C18 0.0236(6) 0.0217(5) 0.0234(5) 0.0046(4) 0.0097(4) 0.0005(4)
C19 0.0176(5) 0.0174(5) 0.0155(4) -0.0020(4) -0.0038(4) 0.0010(4)
C20 0.0126(4) 0.0100(4) 0.0120(4) 0.0022(3) -0.0007(3) -0.0010(3)
C21 0.0163(5) 0.0145(4) 0.0195(5) -0.0002(4) -0.0058(4) -0.0008(4)
C22 0.0100(4) 0.0105(4) 0.0122(4) 0.0001(3) -0.0016(3) 0.0007(3)
C23 0.0128(4) 0.0109(4) 0.0134(4) 0.0000(3) -0.0006(3) 0.0003(3)
C24 0.0146(4) 0.0147(4) 0.0149(4) 0.0019(3) 0.0008(3) -0.0009(3)
C27 0.0146(4) 0.0112(4) 0.0148(4) -0.0008(3) -0.0010(3) 0.0006(3)
C28 0.0123(4) 0.0107(4) 0.0153(4) 0.0004(3) 0.0006(3) 0.0001(3)
C29 0.0131(4) 0.0139(4) 0.0191(5) 0.0009(4) -0.0018(3) -0.0011(3)
C30 0.0123(4) 0.0145(5) 0.0273(5) -0.0010(4) -0.0035(4) -0.0011(3)
C33 0.0163(5) 0.0136(4) 0.0172(4) 0.0011(4) 0.0025(4) -0.0021(4)
C34 0.0129(4) 0.0099(4) 0.0130(4) 0.0013(3) -0.0015(3) -0.0011(3)
C35 0.0157(5) 0.0182(5) 0.0138(4) 0.0037(4) -0.0009(3) -0.0034(4)
C36 0.0221(5) 0.0201(5) 0.0152(4) 0.0059(4) -0.0050(4) -0.0054(4)
C39 0.0151(4) 0.0163(5) 0.0159(4) -0.0027(4) -0.0031(3) 0.0032(4)
C40 0.0117(4) 0.0127(4) 0.0119(4) 0.0008(3) -0.0002(3) -0.0004(3)
C41 0.0124(4) 0.0134(4) 0.0151(4) -0.0008(3) -0.0001(3) -0.0004(3)
C42 0.0178(5) 0.0135(4) 0.0149(4) -0.0016(3) 0.0014(3) -0.0001(4)
C45 0.0135(5) 0.0177(5) 0.0279(6) -0.0041(4) -0.0013(4) -0.0001(4)
C25 0.0144(4) 0.0203(5) 0.0132(4) -0.0001(4) 0.0020(3) 0.0011(4)
C26 0.0148(4) 0.0166(5) 0.0144(4) -0.0037(3) 0.0001(3) 0.0025(4)
C31 0.0132(5) 0.0145(5) 0.0330(6) 0.0003(4) 0.0030(4) -0.0025(4)
C32 0.0181(5) 0.0153(5) 0.0246(5) 0.0023(4) 0.0057(4) -0.0022(4)
C37 0.0221(5) 0.0193(5) 0.0224(5) 0.0020(4) -0.0114(4) 0.0013(4)
C38 0.0165(5) 0.0215(5) 0.0242(5) -0.0042(4) -0.0069(4) 0.0066(4)
C43 0.0176(5) 0.0154(5) 0.0222(5) -0.0017(4) 0.0039(4) 0.0027(4)
C44 0.0134(5) 0.0219(5) 0.0335(6) -0.0044(5) 0.0008(4) 0.0030(4)

loop_
_atom_type_symbol
_atom_type_description
_atom_type_scat_dispersion_real
_atom_type_scat_dispersion_imag
_atom_type_scat_source
C C 0.0033 0.0016 'International Tables Vol C Tables 4.2.6.8 and 6.1.1.4'
H H 0.0000 0.0000 'International Tables Vol C Tables 4.2.6.8 and 6.1.1.4'
B B 0.0013 0.0007 'International Tables Vol C Tables 4.2.6.8 and 6.1.1.4'
N N 0.0061 0.0033 'International Tables Vol C Tables 4.2.6.8 and 6.1.1.4'
O O 0.0106 0.0060 'International Tables Vol C Tables 4.2.6.8 and 6.1.1.4'
Mg Mg 0.0486 0.0363 'International Tables Vol C Tables 4.2.6.8 and 6.1.1.4'
Co Co 0.3494 0.9721 'International Tables Vol C Tables 4.2.6.8 and 6.1.1.4'
Br Br -0.2901 2.4595 'International Tables Vol C Tables 4.2.6.8 and 6.1.1.4'

loop_
_geom_angle_atom_site_label_1
_geom_angle_atom_site_label_2
_geom_angle_atom_site_label_3
_geom_angle
N4 Co1 N2 85.96(4)
N4 Co1 N1 168.57(4)
N2 Co1 N1 82.71(4)
N4 Co1 N3 82.80(4)
N2 Co1 N3 168.70(4)
N1 Co1 N3 108.55(4)
N4 Co1 O4 87.12(4)
N2 Co1 O4 88.91(4)
N1 Co1 O4 94.20(4)
N3 Co1 O4 89.34(3)
N4 Co1 Br1 90.28(3)
N2 Co1 Br1 91.80(3)
N1 Co1 Br1 88.53(3)
N3 Co1 Br1 89.45(3)
O4 Co1 Br1 177.25(2)
O3 Mg1 O1 93.57(4)
O3 Mg1 O2 92.20(4)
O1 Mg1 O2 99.88(4)
O3 Mg1 N5 172.91(4)
O1 Mg1 N5 90.91(4)
O2 Mg1 N5 92.44(4)
O3 Mg1 N7 94.69(4)
O1 Mg1 N7 168.30(4)
O2 Mg1 N7 88.09(3)
N5 Mg1 N7 80.11(4)
O3 Mg1 N6 94.21(4)
O1 Mg1 N6 91.18(4)
O2 Mg1 N6 166.85(4)
N5 Mg1 N6 80.20(4)
N7 Mg1 N6 79.96(4)
O1 N1 C1 120.12(9)
O1 N1 Co1 125.97(7)
C1 N1 Co1 113.87(8)
C2 N2 C9 127.90(9)
C2 N2 Co1 116.51(8)
C9 N2 Co1 115.18(7)
N1 O1 Mg1 116.31(6)
N3 O2 Mg1 115.91(6)
O2 N3 C3 120.39(8)
O2 N3 Co1 125.94(6)
C3 N3 Co1 113.66(7)
C4 N4 C10 128.19(10)
C4 N4 Co1 116.36(7)
C10 N4 Co1 115.37(7)
N1 C1 C2 113.43(10)
N1 C1 C5 123.00(11)
C2 C1 C5 123.53(10)
N2 C2 C1 113.47(9)
N2 C2 C6 125.15(11)
C1 C2 C6 121.38(11)
N3 C3 C4 113.02(9)
N3 C3 C7 123.32(9)
C4 C3 C7 123.58(9)
N4 C4 C3 113.85(9)
N4 C4 C8 124.48(10)
C3 C4 C8 121.63(9)
N2 C9 C10 108.37(9)
N4 C10 C9 108.41(9)
C20 O3 Mg1 143.87(8)
C20 O4 Co1 125.66(7)
C22 B1 C40 109.19(8)
C22 B1 C28 112.46(8)
C40 B1 C28 106.88(8)
C22 B1 C34 106.90(8)
C40 B1 C34 110.65(8)
C28 B1 C34 110.79(8)
C17 N5 C11 110.73(9)
C17 N5 C16 110.28(9)
C11 N5 C16 112.15(9)
C17 N5 Mg1 110.27(7)
C11 N5 Mg1 103.24(7)
C16 N5 Mg1 109.98(6)
C18 N6 C13 109.20(10)
C18 N6 C12 110.43(10)
C13 N6 C12 112.28(9)
C18 N6 Mg1 112.69(7)
C13 N6 Mg1 102.85(7)
C12 N6 Mg1 109.21(7)
C19 N7 C15 109.66(9)
C19 N7 C14 110.31(9)
C15 N7 C14 111.63(9)
C19 N7 Mg1 112.17(7)
C15 N7 Mg1 102.55(6)
C14 N7 Mg1 110.32(7)
N6 C12 C11 111.97(9)
N5 C11 C12 111.89(9)
N6 C13 C14 112.08(9)
N7 C14 C13 111.16(9)
N7 C15 C16 111.55(9)
N5 C16 C15 111.11(9)
O3 C20 O4 125.76(10)
O3 C20 C21 119.09(9)
O4 C20 C21 115.14(9)
C23 C22 C27 114.88(9)
C23 C22 B1 121.96(9)
C27 C22 B1 122.85(9)
C24 C23 C22 122.87(10)
C25 C24 C23 120.52(10)
C26 C27 C22 123.14(10)
C33 C28 C29 114.92(10)
C33 C28 B1 122.07(9)
C29 C28 B1 122.38(9)
C30 C29 C28 122.82(11)
C31 C30 C29 120.28(11)
C32 C33 C28 123.04(11)
C39 C34 C35 114.95(9)
C39 C34 B1 122.46(9)
C35 C34 B1 122.59(9)
C36 C35 C34 122.65(11)
C37 C36 C35 120.32(11)
C38 C39 C34 123.20(11)
C41 C40 C45 114.82(10)
C41 C40 B1 121.73(9)
C45 C40 B1 123.34(9)
C42 C41 C40 123.26(10)
C43 C42 C41 120.11(10)
C44 C45 C40 122.54(11)
C24 C25 C26 118.41(10)
C25 C26 C27 120.18(10)
C30 C31 C32 118.82(11)
C31 C32 C33 120.07(11)
C38 C37 C36 118.92(11)
C37 C38 C39 119.90(12)
C42 C43 C44 118.57(11)
C43 C44 C45 120.62(11)

loop_
_geom_bond_atom_site_label_1
_geom_bond_atom_site_label_2
_geom_bond_distance
Br1 Co1 2.3759(2)
Co1 N4 1.8620(9)
Co1 N2 1.8717(9)
Co1 N1 1.9121(9)
Co1 N3 1.9179(8)
Co1 O4 1.9303(8)
Mg1 O3 2.0079(9)
Mg1 O1 2.0252(9)
Mg1 O2 2.0534(9)
Mg1 N5 2.2155(10)
Mg1 N7 2.2237(10)
Mg1 N6 2.2391(10)
N1 O1 1.3073(12)
N1 C1 1.3174(13)
N2 C2 1.2872(15)
N2 C9 1.4620(15)
O2 N3 1.3078(11)
N3 C3 1.3178(13)
N4 C4 1.2873(13)
N4 C10 1.4613(14)
C1 C2 1.4635(17)
C1 C5 1.4865(16)
C2 C6 1.4975(15)
C3 C4 1.4640(14)
C3 C7 1.4897(14)
C4 C8 1.4939(15)
C9 C10 1.5367(17)
O3 C20 1.2470(13)
O4 C20 1.2782(13)
B1 C22 1.6455(15)
B1 C40 1.6464(16)
B1 C28 1.6478(16)
B1 C34 1.6531(15)
N5 C17 1.4739(15)
N5 C11 1.4803(14)
N5 C16 1.4859(15)
N6 C18 1.4749(16)
N6 C13 1.4833(15)
N6 C12 1.4908(15)
N7 C19 1.4766(14)
N7 C15 1.4781(14)
N7 C14 1.4879(15)
C12 C11 1.5232(17)
C13 C14 1.5210(17)
C15 C16 1.5234(16)
C20 C21 1.5104(15)
C22 C23 1.4066(14)
C22 C27 1.4071(14)
C23 C24 1.3954(15)
C24 C25 1.3913(16)
C27 C26 1.3950(15)
C28 C33 1.4072(15)
C28 C29 1.4078(15)
C29 C30 1.3983(16)
C30 C31 1.3884(18)
C33 C32 1.3967(16)
C34 C39 1.4046(16)
C34 C35 1.4105(15)
C35 C36 1.3960(16)
C36 C37 1.3910(19)
C39 C38 1.3974(16)
C40 C41 1.4015(15)
C40 C45 1.4060(15)
C41 C42 1.3951(15)
C42 C43 1.3844(17)
C45 C44 1.3963(17)
C25 C26 1.3943(17)
C31 C32 1.3913(18)
C37 C38 1.3889(18)
C43 C44 1.3858(18)
